data_4516898
loop_
_publ_author_name
'Kumar, Anuj'
'Naaz, Afsana'
'Prakasham, A. P.'
'Gangwar, Manoj Kumar'
'Butcher, Raymond J.'
'Panda, Dulal'
'Ghosh, Prasenjit'

_publ_section_title
;
 Potent Anticancer Activity with High Selectivity of a Chiral Palladium
 N-Heterocyclic Carbene Complex.
;
_journal_issue 8
_journal_name_full 'ACS omega'
_journal_page_first 4632
_journal_page_last 4646
_journal_paper_doi 10.1021/acsomega.7b00688
_journal_volume 2
_journal_year 2017
_chemical_absolute_configuration ad
_chemical_formula_moiety 'C42 H54 F6 N6 O4 Pd'
_chemical_formula_sum 'C42 H54 F6 N6 O4 Pd'
_chemical_formula_weight 927.31
_space_group_IT_number 4
_space_group_name_Hall 'P 2yb'
_space_group_name_H-M_alt 'P 1 21 1'
_symmetry_cell_setting monoclinic
_symmetry_space_group_name_Hall 'P 2yb'
_symmetry_space_group_name_H-M 'P 1 21 1'
_atom_sites_solution_hydrogens geom
_atom_sites_solution_primary direct
_atom_sites_solution_secondary difmap
_audit_creation_method SHELXL-97
_cell_angle_alpha 90.00
_cell_angle_beta 109.531(8)
_cell_angle_gamma 90.00
_cell_formula_units_Z 2
_cell_length_a 9.734(6)
_cell_length_b 20.3275(10)
_cell_length_c 11.937(7)
_cell_measurement_reflns_used 16778
_cell_measurement_temperature 150(2)
_cell_measurement_theta_max 25.00
_cell_measurement_theta_min 3.45
_cell_volume 2226.0(19)
_computing_cell_refinement 'CrystalClear-SM Expert 2.0 r4'
_computing_data_collection 'CrystalClear-SM Expert 2.0 r4 (Rigaku, 2009)'
_computing_data_reduction 'CrystalClear-SM Expert 2.0 r4'
_computing_molecular_graphics 'CrystalStructure 4.0 (Rigaku, 2010)'
_computing_publication_material 'CrystalStructure 4.0'
_computing_structure_refinement 'SHELXL97 (Sheldrick, 2008)'
_computing_structure_solution 'SHELXS86 (Sheldrick, 1985)'
_diffrn_ambient_temperature 150(2)
_diffrn_measured_fraction_theta_full 0.997
_diffrn_measured_fraction_theta_max 0.997
_diffrn_measurement_device_type 'Rigaku CCD'
_diffrn_measurement_method '\w scans'
_diffrn_radiation_monochromator graphite
_diffrn_radiation_source 'fine-focus sealed tube'
_diffrn_radiation_type MoK\a
_diffrn_radiation_wavelength 0.71070
_diffrn_reflns_av_R_equivalents 0.1218
_diffrn_reflns_av_sigmaI/netI 0.1651
_diffrn_reflns_limit_h_max 11
_diffrn_reflns_limit_h_min -11
_diffrn_reflns_limit_k_max 24
_diffrn_reflns_limit_k_min -24
_diffrn_reflns_limit_l_max 14
_diffrn_reflns_limit_l_min -9
_diffrn_reflns_number 16778
_diffrn_reflns_theta_full 25.00
_diffrn_reflns_theta_max 25.00
_diffrn_reflns_theta_min 3.45
_diffrn_standards_number 0
_exptl_absorpt_coefficient_mu 0.488
_exptl_absorpt_correction_T_max 0.981
_exptl_absorpt_correction_T_min 0.864
_exptl_absorpt_correction_type multi-scan
_exptl_absorpt_process_details 'NUMABS (Rigaku, 1999)'
_exptl_crystal_colour Colorless
_exptl_crystal_density_diffrn 1.383
_exptl_crystal_density_method 'not measured'
_exptl_crystal_description Prism
_exptl_crystal_F_000 960
_exptl_crystal_size_max 0.31
_exptl_crystal_size_mid 0.25
_exptl_crystal_size_min 0.04
_refine_diff_density_max 1.734
_refine_diff_density_min -1.760
_refine_diff_density_rms 0.115
_refine_ls_abs_structure_details 'Flack H D (1983), Acta Cryst. A39, 876-881'
_refine_ls_abs_structure_Flack 0.05(4)
_refine_ls_extinction_method none
_refine_ls_goodness_of_fit_ref 1.044
_refine_ls_hydrogen_treatment constr
_refine_ls_matrix_type full
_refine_ls_number_parameters 538
_refine_ls_number_reflns 7729
_refine_ls_number_restraints 7
_refine_ls_restrained_S_all 1.043
_refine_ls_R_factor_all 0.0887
_refine_ls_R_factor_gt 0.0763
_refine_ls_shift/su_max 0.000
_refine_ls_shift/su_mean 0.000
_refine_ls_structure_factor_coef Fsqd
_refine_ls_weighting_details 'calc w=1/[\s^2^(Fo^2^)+(0.0515P)^2^+0.0000P] where P=(Fo^2^+2Fc^2^)/3'
_refine_ls_weighting_scheme calc
_refine_ls_wR_factor_gt 0.1545
_refine_ls_wR_factor_ref 0.1766
_reflns_number_gt 6640
_reflns_number_total 7729
_reflns_threshold_expression >2sigma(I)
_cod_data_source_file ao7b00688_si_002.cif
_cod_data_source_block 1R2R5S-3c_PG-AK-11-226
_cod_depositor_comments
;
The following automatic conversions were performed:

data item '_symmetry_cell_setting' value 'Monoclinic' was changed to
'monoclinic' in accordance with the
/home/saulius/struct/COD-crude-data/automatic-downloads/DataCite-retrospective/ACS/depositions/lib/dictionaries/cif_core.dic
dictionary named 'cif_core.dic' version 2.4.2 last updated on
2011-04-26.

Automatic conversion script
Id: cif_fix_values 6909 2019-04-08 15:41:33Z antanas 
;
_cod_original_sg_symbol_H-M 'P 21'
_cod_database_code 4516898

loop_
_symmetry_equiv_pos_as_xyz
'x, y, z'
'-x, y+1/2, -z'

loop_
_atom_site_label
_atom_site_type_symbol
_atom_site_fract_x
_atom_site_fract_y
_atom_site_fract_z
_atom_site_U_iso_or_equiv
_atom_site_adp_type
_atom_site_occupancy
_atom_site_symmetry_multiplicity
_atom_site_calc_flag
_atom_site_refinement_flags
Pd1 Pd 0.22962(6) 0.01539(3) 0.02549(4) 0.01879(16) Uani 1 1 d .
F1 F 0.0539(7) 0.0482(4) 0.3986(5) 0.069(2) Uani 1 1 d .
F2 F 0.2641(10) 0.0761(5) 0.4110(6) 0.093(3) Uani 1 1 d .
F3 F 0.2116(12) -0.0252(4) 0.4082(6) 0.096(3) Uani 1 1 d .
F4 F 0.2624(10) 0.0458(3) -0.3488(5) 0.072(3) Uani 1 1 d .
F5 F 0.4252(7) -0.0270(3) -0.3330(5) 0.0554(17) Uani 1 1 d .
F6 F 0.2080(8) -0.0568(4) -0.3574(5) 0.076(2) Uani 1 1 d .
O1 O 0.2283(6) 0.0212(5) 0.1942(4) 0.0337(15) Uani 1 1 d .
O2 O 0.2353(6) 0.0106(5) -0.1420(4) 0.0276(13) Uani 1 1 d .
O3 O 0.4527(8) -0.0385(4) -0.1051(5) 0.050(2) Uani 1 1 d .
O4 O -0.0073(7) 0.0400(3) 0.1679(5) 0.044(2) Uani 1 1 d .
N1 N -0.1055(8) -0.0085(3) -0.0780(6) 0.0210(17) Uani 1 1 d .
N2 N -0.1274(8) -0.1159(4) -0.1049(7) 0.0360(19) Uani 1 1 d .
N3 N 0.0164(8) -0.0965(3) -0.0593(6) 0.0290(17) Uani 1 1 d .
N4 N 0.5632(8) 0.0326(3) 0.1315(6) 0.0238(18) Uani 1 1 d .
N5 N 0.6038(7) 0.1381(4) 0.1113(7) 0.0321(18) Uani 1 1 d .
N6 N 0.4567(7) 0.1234(3) 0.0748(6) 0.0240(15) Uani 1 1 d .
C1 C 0.0349(9) -0.0319(4) -0.0394(7) 0.0226(18) Uani 1 1 d .
C2 C 0.4271(9) 0.0593(4) 0.0834(6) 0.0184(17) Uani 1 1 d .
C3 C 0.6654(10) 0.0804(4) 0.1469(8) 0.029(2) Uani 1 1 d .
H3 H 0.7676 0.0734 0.1789 0.035 Uiso 1 1 calc R
C4 C -0.1974(9) -0.0596(5) -0.1158(8) 0.026(2) Uani 1 1 d .
H4 H -0.3005 -0.0555 -0.1466 0.032 Uiso 1 1 calc R
C5 C -0.1444(12) 0.0625(4) -0.0914(8) 0.031(3) Uani 1 1 d .
H5A H -0.0580 0.0890 -0.0471 0.037 Uiso 1 1 calc R
H5B H -0.2218 0.0712 -0.0566 0.037 Uiso 1 1 calc R
C6 C -0.1975(9) 0.0834(4) -0.2214(7) 0.0256(19) Uani 1 1 d .
C7 C -0.0997(11) 0.0860(5) -0.2828(9) 0.046(3) Uani 1 1 d .
H7 H -0.0003 0.0751 -0.2431 0.056 Uiso 1 1 calc R
C8 C -0.1445(14) 0.1041(5) -0.4003(9) 0.051(3) Uani 1 1 d .
H8 H -0.0769 0.1049 -0.4422 0.062 Uiso 1 1 calc R
C9 C -0.2869(15) 0.1209(7) -0.4567(12) 0.058(4) Uani 1 1 d U
H9 H -0.3169 0.1346 -0.5374 0.069 Uiso 1 1 calc R
C10 C -0.3882(13) 0.1185(6) -0.3986(10) 0.062(4) Uani 1 1 d .
H10 H -0.4874 0.1294 -0.4388 0.075 Uiso 1 1 calc R
C11 C -0.3401(11) 0.0996(5) -0.2785(8) 0.040(2) Uani 1 1 d .
H11 H -0.4075 0.0981 -0.2365 0.048 Uiso 1 1 calc R
C12 C 0.5958(11) -0.0371(4) 0.1608(7) 0.027(2) Uani 1 1 d .
H12A H 0.6690 -0.0518 0.1252 0.033 Uiso 1 1 calc R
H12B H 0.5059 -0.0630 0.1235 0.033 Uiso 1 1 calc R
C13 C 0.6524(9) -0.0524(4) 0.2918(7) 0.028(2) Uani 1 1 d .
C14 C 0.7946(11) -0.0702(5) 0.3468(9) 0.040(2) Uani 1 1 d .
H14 H 0.8576 -0.0725 0.3009 0.048 Uiso 1 1 calc R
C15 C 0.8492(12) -0.0848(6) 0.4645(9) 0.052(3) Uani 1 1 d .
H15 H 0.9483 -0.0973 0.5001 0.062 Uiso 1 1 calc R
C16 C 0.7593(16) -0.0812(6) 0.5310(8) 0.055(4) Uani 1 1 d .
H16 H 0.7970 -0.0903 0.6137 0.066 Uiso 1 1 calc R
C17 C 0.6163(17) -0.0647(7) 0.4799(11) 0.082(5) Uani 1 1 d .
H17 H 0.5539 -0.0634 0.5264 0.098 Uiso 1 1 calc R
C18 C 0.5622(12) -0.0496(7) 0.3592(10) 0.066(4) Uani 1 1 d .
H18 H 0.4628 -0.0375 0.3233 0.079 Uiso 1 1 calc R
C19 C 0.1364(10) -0.1440(4) -0.0492(7) 0.0265(19) Uani 1 1 d .
H19 H 0.2282 -0.1175 -0.0271 0.032 Uiso 1 1 calc R
C20 C 0.1206(10) -0.1767(4) -0.1699(8) 0.033(2) Uani 1 1 d .
H20A H 0.0873 -0.1429 -0.2329 0.040 Uiso 1 1 calc R
H20B H 0.2181 -0.1917 -0.1679 0.040 Uiso 1 1 calc R
C21 C 0.0155(11) -0.2354(5) -0.2047(9) 0.039(2) Uani 1 1 d .
H21 H -0.0857 -0.2186 -0.2201 0.047 Uiso 1 1 calc R
C22 C 0.0244(13) -0.2632(5) -0.3200(10) 0.051(3) Uani 1 1 d .
H22A H 0.1260 -0.2740 -0.3099 0.076 Uiso 1 1 calc R
H22B H -0.0117 -0.2305 -0.3834 0.076 Uiso 1 1 calc R
H22C H -0.0353 -0.3030 -0.3411 0.076 Uiso 1 1 calc R
C23 C 0.0504(11) -0.2845(5) -0.1029(9) 0.043(3) Uani 1 1 d .
H23A H 0.1485 -0.3033 -0.0889 0.051 Uiso 1 1 calc R
H23B H -0.0211 -0.3210 -0.1246 0.051 Uiso 1 1 calc R
C24 C 0.0456(11) -0.2515(4) 0.0116(10) 0.038(2) Uani 1 1 d .
H24A H 0.0652 -0.2847 0.0756 0.046 Uiso 1 1 calc R
H24B H -0.0529 -0.2332 -0.0021 0.046 Uiso 1 1 calc R
C25 C 0.1591(10) -0.1960(4) 0.0507(8) 0.030(2) Uani 1 1 d .
H25 H 0.2544 -0.2174 0.0588 0.036 Uiso 1 1 calc R
C26 C 0.1801(11) -0.1653(5) 0.1740(8) 0.039(2) Uani 1 1 d .
H26 H 0.2308 -0.1222 0.1783 0.046 Uiso 1 1 calc R
C27 C 0.2764(14) -0.2092(6) 0.2738(9) 0.067(4) Uani 1 1 d .
H27A H 0.2176 -0.2450 0.2890 0.100 Uiso 1 1 calc R
H27B H 0.3178 -0.1830 0.3462 0.100 Uiso 1 1 calc R
H27C H 0.3555 -0.2277 0.2499 0.100 Uiso 1 1 calc R
C28 C 0.0407(12) -0.1531(5) 0.1974(9) 0.048(3) Uani 1 1 d .
H28A H -0.0227 -0.1250 0.1346 0.072 Uiso 1 1 calc R
H28B H 0.0617 -0.1312 0.2745 0.072 Uiso 1 1 calc R
H28C H -0.0083 -0.1951 0.1985 0.072 Uiso 1 1 calc R
C29 C 0.3421(9) 0.1747(4) 0.0361(8) 0.0274(19) Uani 1 1 d .
H29 H 0.2597 0.1591 0.0618 0.033 Uiso 1 1 calc R
C30 C 0.3900(9) 0.2424(4) 0.0976(8) 0.032(2) Uani 1 1 d .
H30 H 0.2981 0.2679 0.0844 0.038 Uiso 1 1 calc R
C31 C 0.4650(12) 0.2387(5) 0.2338(9) 0.046(3) Uani 1 1 d .
H31 H 0.5655 0.2206 0.2509 0.055 Uiso 1 1 calc R
C32 C 0.4776(14) 0.3101(6) 0.2880(9) 0.062(3) Uani 1 1 d .
H32A H 0.5325 0.3382 0.2514 0.092 Uiso 1 1 calc R
H32B H 0.5284 0.3080 0.3740 0.092 Uiso 1 1 calc R
H32C H 0.3798 0.3284 0.2724 0.092 Uiso 1 1 calc R
C33 C 0.3833(12) 0.1948(6) 0.2914(8) 0.050(3) Uani 1 1 d .
H33A H 0.2785 0.2032 0.2560 0.076 Uiso 1 1 calc R
H33B H 0.4148 0.2040 0.3769 0.076 Uiso 1 1 calc R
H33C H 0.4035 0.1487 0.2788 0.076 Uiso 1 1 calc R
C34 C 0.4811(11) 0.2827(4) 0.0354(9) 0.038(2) Uani 1 1 d .
H34A H 0.4967 0.3277 0.0688 0.046 Uiso 1 1 calc R
H34B H 0.5779 0.2617 0.0527 0.046 Uiso 1 1 calc R
C35 C 0.4068(11) 0.2868(4) -0.0986(8) 0.034(2) Uani 1 1 d .
H35A H 0.3133 0.3106 -0.1159 0.041 Uiso 1 1 calc R
H35B H 0.4692 0.3125 -0.1333 0.041 Uiso 1 1 calc R
C36 C 0.3777(11) 0.2195(4) -0.1575(8) 0.035(2) Uani 1 1 d .
H36 H 0.4726 0.1959 -0.1405 0.041 Uiso 1 1 calc R
C37 C 0.3030(14) 0.2241(6) -0.2934(9) 0.060(3) Uani 1 1 d .
H37A H 0.2062 0.2440 -0.3112 0.090 Uiso 1 1 calc R
H37B H 0.2931 0.1800 -0.3281 0.090 Uiso 1 1 calc R
H37C H 0.3622 0.2515 -0.3273 0.090 Uiso 1 1 calc R
C38 C 0.2808(10) 0.1804(4) -0.0998(8) 0.033(2) Uani 1 1 d .
H38A H 0.1842 0.2020 -0.1221 0.040 Uiso 1 1 calc R
H38B H 0.2657 0.1355 -0.1340 0.040 Uiso 1 1 calc R
C39 C 0.3409(9) -0.0145(4) -0.1679(7) 0.0237(18) Uani 1 1 d .
C40 C 0.1178(10) 0.0305(5) 0.2255(7) 0.034(3) Uani 1 1 d .
C41 C 0.1616(11) 0.0321(6) 0.3642(8) 0.046(4) Uani 1 1 d .
C42 C 0.3086(12) -0.0122(5) -0.3039(8) 0.036(3) Uani 1 1 d .

loop_
_atom_site_aniso_label
_atom_site_aniso_U_11
_atom_site_aniso_U_22
_atom_site_aniso_U_33
_atom_site_aniso_U_23
_atom_site_aniso_U_13
_atom_site_aniso_U_12
Pd1 0.0167(3) 0.0237(3) 0.0180(2) 0.0009(3) 0.0085(2) -0.0017(3)
F1 0.053(4) 0.132(7) 0.030(3) -0.008(3) 0.024(3) 0.013(4)
F2 0.094(6) 0.151(8) 0.032(4) -0.027(4) 0.018(4) -0.077(6)
F3 0.157(10) 0.106(6) 0.025(4) 0.029(4) 0.030(5) 0.070(6)
F4 0.121(7) 0.075(5) 0.028(3) 0.020(3) 0.036(4) 0.053(5)
F5 0.050(4) 0.091(5) 0.036(3) -0.003(3) 0.029(3) 0.006(4)
F6 0.079(5) 0.124(6) 0.027(3) -0.025(4) 0.021(3) -0.057(5)
O1 0.026(3) 0.054(4) 0.017(2) -0.004(4) 0.002(2) -0.012(5)
O2 0.026(3) 0.044(4) 0.012(2) -0.002(4) 0.0052(19) 0.000(5)
O3 0.044(4) 0.082(5) 0.026(3) 0.002(3) 0.015(3) 0.038(4)
O4 0.026(3) 0.087(6) 0.023(3) 0.000(3) 0.011(3) 0.021(3)
N1 0.019(4) 0.028(4) 0.015(3) -0.002(3) 0.004(3) 0.000(3)
N2 0.011(4) 0.035(4) 0.057(5) -0.002(4) 0.004(4) -0.006(3)
N3 0.016(4) 0.037(4) 0.034(4) -0.001(3) 0.008(3) 0.003(3)
N4 0.025(4) 0.026(5) 0.024(3) 0.003(3) 0.013(3) 0.004(3)
N5 0.012(4) 0.030(4) 0.055(5) 0.003(4) 0.012(3) -0.006(3)
N6 0.013(4) 0.030(4) 0.029(4) 0.006(3) 0.007(3) 0.005(3)
C1 0.016(4) 0.024(4) 0.027(4) 0.004(3) 0.007(3) -0.005(4)
C2 0.021(5) 0.025(4) 0.016(3) -0.002(3) 0.015(3) 0.002(3)
C3 0.022(5) 0.033(5) 0.038(5) 0.013(4) 0.017(4) 0.009(4)
C4 0.008(4) 0.035(5) 0.028(5) 0.005(4) -0.004(3) -0.002(4)
C5 0.034(6) 0.022(5) 0.029(5) 0.010(4) -0.001(4) 0.014(4)
C6 0.024(5) 0.030(4) 0.027(4) 0.000(4) 0.015(4) 0.012(4)
C7 0.027(6) 0.064(7) 0.039(5) 0.017(5) 0.000(4) 0.006(5)
C8 0.067(8) 0.054(7) 0.042(6) 0.019(5) 0.030(6) 0.012(6)
C9 0.058(4) 0.058(4) 0.057(4) 0.0002(10) 0.0192(16) 0.0006(10)
C10 0.040(7) 0.079(9) 0.052(7) 0.023(6) -0.006(6) 0.009(6)
C11 0.027(5) 0.056(6) 0.037(5) -0.001(5) 0.010(4) -0.004(5)
C12 0.038(6) 0.024(5) 0.020(4) -0.005(4) 0.010(4) 0.002(4)
C13 0.016(4) 0.040(5) 0.027(4) 0.009(4) 0.006(3) 0.008(4)
C14 0.030(6) 0.053(6) 0.044(6) 0.015(5) 0.021(4) 0.008(5)
C15 0.028(6) 0.082(8) 0.034(6) 0.017(6) -0.005(5) 0.009(6)
C16 0.090(11) 0.056(7) 0.012(5) 0.003(4) 0.011(5) 0.002(7)
C17 0.086(11) 0.122(12) 0.056(8) 0.027(8) 0.050(8) 0.037(10)
C18 0.031(6) 0.124(11) 0.051(7) 0.030(7) 0.026(5) 0.027(7)
C19 0.021(5) 0.026(4) 0.034(5) 0.003(4) 0.012(4) 0.000(4)
C20 0.024(5) 0.038(5) 0.041(5) -0.001(4) 0.015(4) 0.005(4)
C21 0.028(5) 0.042(6) 0.048(6) -0.010(5) 0.015(5) 0.003(5)
C22 0.063(8) 0.029(5) 0.067(7) -0.005(5) 0.031(6) -0.004(5)
C23 0.034(6) 0.047(6) 0.049(6) 0.005(5) 0.017(5) -0.003(5)
C24 0.031(6) 0.028(5) 0.063(6) 0.011(5) 0.027(5) 0.010(4)
C25 0.021(5) 0.017(4) 0.053(6) 0.003(4) 0.013(4) 0.004(4)
C26 0.041(6) 0.049(6) 0.031(5) 0.008(5) 0.018(4) 0.007(5)
C27 0.069(9) 0.093(10) 0.036(6) 0.012(6) 0.015(6) 0.033(8)
C28 0.061(8) 0.033(5) 0.049(6) -0.001(5) 0.017(6) 0.011(5)
C29 0.018(5) 0.026(4) 0.040(5) 0.005(4) 0.011(4) 0.003(4)
C30 0.012(4) 0.032(5) 0.046(5) -0.007(4) 0.002(4) 0.004(4)
C31 0.032(6) 0.048(6) 0.051(6) -0.014(5) 0.006(5) 0.003(5)
C32 0.056(8) 0.077(8) 0.042(6) -0.013(6) 0.004(6) 0.008(7)
C33 0.046(7) 0.072(8) 0.027(5) -0.005(5) 0.004(5) 0.026(6)
C34 0.037(6) 0.019(4) 0.062(6) -0.002(4) 0.020(5) 0.003(4)
C35 0.030(5) 0.037(5) 0.041(5) 0.004(4) 0.020(4) 0.010(4)
C36 0.040(6) 0.031(5) 0.035(5) 0.000(4) 0.016(4) -0.004(4)
C37 0.066(8) 0.085(9) 0.033(5) 0.014(6) 0.021(5) 0.005(7)
C38 0.024(5) 0.037(5) 0.034(5) 0.002(4) 0.004(4) 0.000(4)
C39 0.018(5) 0.025(4) 0.031(4) -0.005(4) 0.013(4) 0.001(4)
C40 0.034(5) 0.049(7) 0.020(4) 0.003(4) 0.011(4) -0.002(5)
C41 0.024(5) 0.092(11) 0.025(5) 0.023(6) 0.012(4) 0.005(6)
C42 0.034(6) 0.049(6) 0.017(5) -0.007(4) -0.002(4) -0.003(5)

loop_
_atom_type_symbol
_atom_type_description
_atom_type_scat_dispersion_real
_atom_type_scat_dispersion_imag
_atom_type_scat_source
C C 0.0033 0.0016 'International Tables Vol C Tables 4.2.6.8 and 6.1.1.4'
H H 0.0000 0.0000 'International Tables Vol C Tables 4.2.6.8 and 6.1.1.4'
F F 0.0171 0.0103 'International Tables Vol C Tables 4.2.6.8 and 6.1.1.4'
N N 0.0061 0.0033 'International Tables Vol C Tables 4.2.6.8 and 6.1.1.4'
O O 0.0106 0.0060 'International Tables Vol C Tables 4.2.6.8 and 6.1.1.4'
Pd Pd -0.9988 1.0072 'International Tables Vol C Tables 4.2.6.8 and 6.1.1.4'

loop_
_geom_angle_atom_site_label_1
_geom_angle_atom_site_label_2
_geom_angle_atom_site_label_3
_geom_angle
C2 Pd1 O2 91.3(3)
C2 Pd1 O1 87.5(3)
O2 Pd1 O1 178.7(3)
C2 Pd1 C1 176.7(3)
O2 Pd1 C1 86.0(3)
O1 Pd1 C1 95.3(3)
C40 O1 Pd1 126.3(5)
C39 O2 Pd1 123.4(5)
C4 N1 C1 108.7(7)
C4 N1 C5 126.6(8)
C1 N1 C5 124.1(7)
C4 N2 N3 102.3(7)
C1 N3 N2 114.2(7)
C1 N3 C19 124.6(7)
N2 N3 C19 120.7(7)
C3 N4 C2 109.5(6)
C3 N4 C12 124.7(7)
C2 N4 C12 125.8(7)
C3 N5 N6 102.7(7)
C2 N6 N5 114.3(6)
C2 N6 C29 123.1(7)
N5 N6 C29 122.5(6)
N3 C1 N1 102.7(7)
N3 C1 Pd1 125.8(6)
N1 C1 Pd1 131.4(6)
N6 C2 N4 102.4(7)
N6 C2 Pd1 127.3(6)
N4 C2 Pd1 130.2(6)
N5 C3 N4 111.0(8)
N5 C3 H3 124.5
N4 C3 H3 124.5
N2 C4 N1 111.9(7)
N2 C4 H4 124.0
N1 C4 H4 124.0
N1 C5 C6 111.6(8)
N1 C5 H5A 109.3
C6 C5 H5A 109.3
N1 C5 H5B 109.3
C6 C5 H5B 109.3
H5A C5 H5B 108.0
C11 C6 C7 119.4(8)
C11 C6 C5 121.2(9)
C7 C6 C5 119.4(8)
C8 C7 C6 120.8(10)
C8 C7 H7 119.6
C6 C7 H7 119.6
C9 C8 C7 119.6(12)
C9 C8 H8 120.2
C7 C8 H8 120.2
C8 C9 C10 121.3(12)
C8 C9 H9 119.3
C10 C9 H9 119.3
C9 C10 C11 118.1(11)
C9 C10 H10 120.9
C11 C10 H10 120.9
C6 C11 C10 120.7(10)
C6 C11 H11 119.6
C10 C11 H11 119.6
N4 C12 C13 114.9(7)
N4 C12 H12A 108.5
C13 C12 H12A 108.5
N4 C12 H12B 108.5
C13 C12 H12B 108.5
H12A C12 H12B 107.5
C14 C13 C18 118.1(9)
C14 C13 C12 120.9(9)
C18 C13 C12 121.0(8)
C15 C14 C13 122.5(10)
C15 C14 H14 118.8
C13 C14 H14 118.8
C14 C15 C16 119.0(10)
C14 C15 H15 120.5
C16 C15 H15 120.5
C17 C16 C15 120.7(10)
C17 C16 H16 119.6
C15 C16 H16 119.6
C16 C17 C18 119.6(12)
C16 C17 H17 120.2
C18 C17 H17 120.2
C13 C18 C17 120.1(11)
C13 C18 H18 120.0
C17 C18 H18 120.0
N3 C19 C20 111.9(7)
N3 C19 C25 114.2(7)
C20 C19 C25 111.5(7)
N3 C19 H19 106.2
C20 C19 H19 106.2
C25 C19 H19 106.2
C21 C20 C19 115.9(8)
C21 C20 H20A 108.3
C19 C20 H20A 108.3
C21 C20 H20B 108.3
C19 C20 H20B 108.3
H20A C20 H20B 107.4
C22 C21 C23 114.5(8)
C22 C21 C20 107.5(9)
C23 C21 C20 110.1(8)
C22 C21 H21 108.2
C23 C21 H21 108.2
C20 C21 H21 108.2
C21 C22 H22A 109.5
C21 C22 H22B 109.5
H22A C22 H22B 109.5
C21 C22 H22C 109.5
H22A C22 H22C 109.5
H22B C22 H22C 109.5
C21 C23 C24 111.0(8)
C21 C23 H23A 109.4
C24 C23 H23A 109.4
C21 C23 H23B 109.4
C24 C23 H23B 109.4
H23A C23 H23B 108.0
C23 C24 C25 111.0(9)
C23 C24 H24A 109.4
C25 C24 H24A 109.4
C23 C24 H24B 109.4
C25 C24 H24B 109.4
H24A C24 H24B 108.0
C24 C25 C26 115.9(9)
C24 C25 C19 111.2(7)
C26 C25 C19 113.3(7)
C24 C25 H25 105.1
C26 C25 H25 105.1
C19 C25 H25 105.1
C28 C26 C27 108.0(9)
C28 C26 C25 113.9(8)
C27 C26 C25 110.9(8)
C28 C26 H26 107.9
C27 C26 H26 107.9
C25 C26 H26 107.9
C26 C27 H27A 109.5
C26 C27 H27B 109.5
H27A C27 H27B 109.5
C26 C27 H27C 109.5
H27A C27 H27C 109.5
H27B C27 H27C 109.5
C26 C28 H28A 109.5
C26 C28 H28B 109.5
H28A C28 H28B 109.5
C26 C28 H28C 109.5
H28A C28 H28C 109.5
H28B C28 H28C 109.5
N6 C29 C38 111.6(7)
N6 C29 C30 113.5(7)
C38 C29 C30 112.3(7)
N6 C29 H29 106.2
C38 C29 H29 106.2
C30 C29 H29 106.2
C31 C30 C29 114.5(7)
C31 C30 C34 112.4(8)
C29 C30 C34 111.6(8)
C31 C30 H30 105.9
C29 C30 H30 105.9
C34 C30 H30 105.9
C33 C31 C30 111.9(8)
C33 C31 C32 109.8(10)
C30 C31 C32 109.4(8)
C33 C31 H31 108.6
C30 C31 H31 108.6
C32 C31 H31 108.6
C31 C32 H32A 109.5
C31 C32 H32B 109.5
H32A C32 H32B 109.5
C31 C32 H32C 109.5
H32A C32 H32C 109.5
H32B C32 H32C 109.5
C31 C33 H33A 109.5
C31 C33 H33B 109.5
H33A C33 H33B 109.5
C31 C33 H33C 109.5
H33A C33 H33C 109.5
H33B C33 H33C 109.5
C35 C34 C30 112.5(8)
C35 C34 H34A 109.1
C30 C34 H34A 109.1
C35 C34 H34B 109.1
C30 C34 H34B 109.1
H34A C34 H34B 107.8
C36 C35 C34 112.7(7)
C36 C35 H35A 109.1
C34 C35 H35A 109.1
C36 C35 H35B 109.1
C34 C35 H35B 109.1
H35A C35 H35B 107.8
C35 C36 C37 112.3(8)
C35 C36 C38 107.6(8)
C37 C36 C38 110.7(8)
C35 C36 H36 108.7
C37 C36 H36 108.7
C38 C36 H36 108.7
C36 C37 H37A 109.5
C36 C37 H37B 109.5
H37A C37 H37B 109.5
C36 C37 H37C 109.5
H37A C37 H37C 109.5
H37B C37 H37C 109.5
C29 C38 C36 115.3(7)
C29 C38 H38A 108.5
C36 C38 H38A 108.5
C29 C38 H38B 108.5
C36 C38 H38B 108.5
H38A C38 H38B 107.5
O3 C39 O2 130.4(8)
O3 C39 C42 119.4(8)
O2 C39 C42 110.2(7)
O4 C40 O1 131.0(8)
O4 C40 C41 118.0(8)
O1 C40 C41 110.9(7)
F1 C41 F3 109.4(9)
F1 C41 F2 105.8(10)
F3 C41 F2 108.0(9)
F1 C41 C40 112.3(8)
F3 C41 C40 109.9(9)
F2 C41 C40 111.3(8)
F4 C42 F5 107.6(10)
F4 C42 F6 108.6(8)
F5 C42 F6 106.1(8)
F4 C42 C39 112.1(8)
F5 C42 C39 112.1(7)
F6 C42 C39 110.0(9)

loop_
_geom_bond_atom_site_label_1
_geom_bond_atom_site_label_2
_geom_bond_distance
Pd1 C2 2.020(8)
Pd1 O2 2.021(5)
Pd1 O1 2.022(5)
Pd1 C1 2.033(8)
F1 C41 1.290(11)
F2 C41 1.318(12)
F3 C41 1.303(13)
F4 C42 1.312(10)
F5 C42 1.328(13)
F6 C42 1.329(11)
O1 C40 1.265(10)
O2 C39 1.275(10)
O3 C39 1.200(10)
O4 C40 1.197(10)
N1 C4 1.346(10)
N1 C1 1.373(10)
N1 C5 1.488(11)
N2 C4 1.316(11)
N2 N3 1.379(10)
N3 C1 1.336(10)
N3 C19 1.489(10)
N4 C3 1.359(11)
N4 C2 1.369(10)
N4 C12 1.468(11)
N5 C3 1.320(11)
N5 N6 1.383(9)
N6 C2 1.345(10)
N6 C29 1.484(10)
C3 H3 0.9500
C4 H4 0.9500
C5 C6 1.523(11)
C5 H5A 0.9900
C5 H5B 0.9900
C6 C11 1.366(12)
C6 C7 1.383(13)
C7 C8 1.373(13)
C7 H7 0.9500
C8 C9 1.367(15)
C8 H8 0.9500
C9 C10 1.383(17)
C9 H9 0.9500
C10 C11 1.406(13)
C10 H10 0.9500
C11 H11 0.9500
C12 C13 1.506(11)
C12 H12A 0.9900
C12 H12B 0.9900
C13 C14 1.368(12)
C13 C18 1.376(14)
C14 C15 1.359(13)
C14 H14 0.9500
C15 C16 1.365(17)
C15 H15 0.9500
C16 C17 1.362(17)
C16 H16 0.9500
C17 C18 1.393(16)
C17 H17 0.9500
C18 H18 0.9500
C19 C20 1.547(12)
C19 C25 1.553(11)
C19 H19 1.0000
C20 C21 1.535(13)
C20 H20A 0.9900
C20 H20B 0.9900
C21 C22 1.516(14)
C21 C23 1.522(13)
C21 H21 1.0000
C22 H22A 0.9800
C22 H22B 0.9800
C22 H22C 0.9800
C23 C24 1.537(14)
C23 H23A 0.9900
C23 H23B 0.9900
C24 C25 1.538(12)
C24 H24A 0.9900
C24 H24B 0.9900
C25 C26 1.548(12)
C25 H25 1.0000
C26 C28 1.495(14)
C26 C27 1.532(12)
C26 H26 1.0000
C27 H27A 0.9800
C27 H27B 0.9800
C27 H27C 0.9800
C28 H28A 0.9800
C28 H28B 0.9800
C28 H28C 0.9800
C29 C38 1.535(12)
C29 C30 1.556(11)
C29 H29 1.0000
C30 C31 1.546(13)
C30 C34 1.565(13)
C30 H30 1.0000
C31 C33 1.506(15)
C31 C32 1.577(14)
C31 H31 1.0000
C32 H32A 0.9800
C32 H32B 0.9800
C32 H32C 0.9800
C33 H33A 0.9800
C33 H33B 0.9800
C33 H33C 0.9800
C34 C35 1.522(12)
C34 H34A 0.9900
C34 H34B 0.9900
C35 C36 1.521(12)
C35 H35A 0.9900
C35 H35B 0.9900
C36 C37 1.544(12)
C36 C38 1.558(13)
C36 H36 1.0000
C37 H37A 0.9800
C37 H37B 0.9800
C37 H37C 0.9800
C38 H38A 0.9900
C38 H38B 0.9900
C39 C42 1.548(12)
C40 C41 1.565(11)

loop_
_geom_torsion_atom_site_label_1
_geom_torsion_atom_site_label_2
_geom_torsion_atom_site_label_3
_geom_torsion_atom_site_label_4
_geom_torsion
C2 Pd1 O1 C40 145.6(10)
O2 Pd1 O1 C40 146(22)
C1 Pd1 O1 C40 -36.2(10)
C2 Pd1 O2 C39 52.7(8)
O1 Pd1 O2 C39 53(23)
C1 Pd1 O2 C39 -125.4(8)
C4 N2 N3 C1 1.8(10)
C4 N2 N3 C19 -170.9(8)
C3 N5 N6 C2 -1.9(10)
C3 N5 N6 C29 174.8(8)
N2 N3 C1 N1 -1.8(9)
C19 N3 C1 N1 170.7(7)
N2 N3 C1 Pd1 -179.4(6)
C19 N3 C1 Pd1 -6.9(12)
C4 N1 C1 N3 1.0(9)
C5 N1 C1 N3 -170.7(8)
C4 N1 C1 Pd1 178.4(7)
C5 N1 C1 Pd1 6.7(13)
C2 Pd1 C1 N3 46(6)
O2 Pd1 C1 N3 80.3(8)
O1 Pd1 C1 N3 -99.6(8)
C2 Pd1 C1 N1 -131(5)
O2 Pd1 C1 N1 -96.5(8)
O1 Pd1 C1 N1 83.5(8)
N5 N6 C2 N4 2.0(9)
C29 N6 C2 N4 -174.7(7)
N5 N6 C2 Pd1 -173.6(5)
C29 N6 C2 Pd1 9.7(11)
C3 N4 C2 N6 -1.2(8)
C12 N4 C2 N6 179.7(7)
C3 N4 C2 Pd1 174.1(6)
C12 N4 C2 Pd1 -4.9(11)
O2 Pd1 C2 N6 81.4(7)
O1 Pd1 C2 N6 -98.6(7)
C1 Pd1 C2 N6 116(6)
O2 Pd1 C2 N4 -92.9(7)
O1 Pd1 C2 N4 87.1(7)
C1 Pd1 C2 N4 -58(6)
N6 N5 C3 N4 1.0(10)
C2 N4 C3 N5 0.1(10)
C12 N4 C3 N5 179.2(8)
N3 N2 C4 N1 -1.1(10)
C1 N1 C4 N2 0.1(11)
C5 N1 C4 N2 171.5(9)
C4 N1 C5 C6 -65.7(13)
C1 N1 C5 C6 104.5(10)
N1 C5 C6 C11 110.4(10)
N1 C5 C6 C7 -69.6(12)
C11 C6 C7 C8 -0.6(16)
C5 C6 C7 C8 179.4(9)
C6 C7 C8 C9 1.3(17)
C7 C8 C9 C10 -2(2)
C8 C9 C10 C11 1(2)
C7 C6 C11 C10 0.3(15)
C5 C6 C11 C10 -179.7(10)
C9 C10 C11 C6 -0.7(18)
C3 N4 C12 C13 72.2(12)
C2 N4 C12 C13 -108.9(9)
N4 C12 C13 C14 -109.3(11)
N4 C12 C13 C18 71.5(13)
C18 C13 C14 C15 -0.3(16)
C12 C13 C14 C15 -179.6(9)
C13 C14 C15 C16 -0.4(18)
C14 C15 C16 C17 1(2)
C15 C16 C17 C18 -2(2)
C14 C13 C18 C17 0.1(19)
C12 C13 C18 C17 179.3(11)
C16 C17 C18 C13 1(2)
C1 N3 C19 C20 -116.6(9)
N2 N3 C19 C20 55.4(10)
C1 N3 C19 C25 115.6(9)
N2 N3 C19 C25 -72.5(10)
N3 C19 C20 C21 -82.2(9)
C25 C19 C20 C21 47.1(10)
C19 C20 C21 C22 -175.8(8)
C19 C20 C21 C23 -50.5(11)
C22 C21 C23 C24 177.4(9)
C20 C21 C23 C24 56.2(11)
C21 C23 C24 C25 -61.1(10)
C23 C24 C25 C26 -171.8(8)
C23 C24 C25 C19 56.8(10)
N3 C19 C25 C24 79.0(9)
C20 C19 C25 C24 -49.0(10)
N3 C19 C25 C26 -53.7(10)
C20 C19 C25 C26 178.3(8)
C24 C25 C26 C28 -42.8(11)
C19 C25 C26 C28 87.6(10)
C24 C25 C26 C27 79.3(11)
C19 C25 C26 C27 -150.3(9)
C2 N6 C29 C38 -85.2(9)
N5 N6 C29 C38 98.3(9)
C2 N6 C29 C30 146.5(8)
N5 N6 C29 C30 -29.9(11)
N6 C29 C30 C31 -47.0(11)
C38 C29 C30 C31 -174.9(8)
N6 C29 C30 C34 82.0(9)
C38 C29 C30 C34 -45.8(10)
C29 C30 C31 C33 -46.2(11)
C34 C30 C31 C33 -174.8(8)
C29 C30 C31 C32 -168.0(9)
C34 C30 C31 C32 63.3(11)
C31 C30 C34 C35 -179.5(7)
C29 C30 C34 C35 50.3(10)
C30 C34 C35 C36 -58.4(11)
C34 C35 C36 C37 -179.7(9)
C34 C35 C36 C38 58.2(10)
N6 C29 C38 C36 -78.7(9)
C30 C29 C38 C36 50.2(10)
C35 C36 C38 C29 -55.0(10)
C37 C36 C38 C29 -178.0(8)
Pd1 O2 C39 O3 -0.6(15)
Pd1 O2 C39 C42 178.3(6)
Pd1 O1 C40 O4 -2.7(18)
Pd1 O1 C40 C41 -179.9(7)
O4 C40 C41 F1 -4.3(14)
O1 C40 C41 F1 173.3(10)
O4 C40 C41 F3 117.8(11)
O1 C40 C41 F3 -64.7(13)
O4 C40 C41 F2 -122.7(11)
O1 C40 C41 F2 54.9(13)
O3 C39 C42 F4 -133.2(11)
O2 C39 C42 F4 47.8(12)
O3 C39 C42 F5 -12.0(13)
O2 C39 C42 F5 169.0(8)
O3 C39 C42 F6 105.8(11)
O2 C39 C42 F6 -73.2(11)

loop_
_cod_changelog_entry_id
_cod_changelog_entry_author
_cod_changelog_entry_date
_cod_changelog_entry_text
1 'Vaitkus, Antanas' 2022-06-28T19:10:00+03:00
;
 Removed the '_chemical_name_systematic' data item that had an incorrect value.
;
